data_7218678
loop_
_publ_author_name
'Yelisseyev, Alexander P.'
'Jiang, Xingxing'
'Isaenko, Ludmila I.'
'Kang, Lei'
'Bai, Lei'
'Lin, Zheshuai'
'Goloshumova, Alina A.'
'Lobanov, Sergei I.'
'Naumov, Dmitry Y.'

_publ_section_title
;
 Structures and optical properties of two phases of SrMgF4.
;
_journal_issue 1
_journal_name_full 'Physical chemistry chemical physics : PCCP'
_journal_page_first 500
_journal_page_last 508
_journal_paper_doi 10.1039/c4cp04689g
_journal_volume 17
_journal_year 2015
_chemical_absolute_configuration ad
_chemical_formula_moiety 'F4 Mg Sr'
_chemical_formula_sum 'F4 Mg Sr'
_chemical_formula_weight 187.93
_space_group_IT_number 4
_symmetry_cell_setting monoclinic
_symmetry_Int_Tables_number 4
_symmetry_space_group_name_Hall 'P 2yb'
_symmetry_space_group_name_H-M 'P 1 21 1'
_atom_sites_solution_primary direct
_atom_sites_solution_secondary difmap
_audit_creation_method SHELXL-97
_cell_angle_alpha 90.00
_cell_angle_beta 105.030(2)
_cell_angle_gamma 90.00
_cell_formula_units_Z 12
_cell_length_a 7.4736(5)
_cell_length_b 16.8835(12)
_cell_length_c 7.8010(5)
_cell_measurement_reflns_used 4496
_cell_measurement_temperature 150(2)
_cell_measurement_theta_max 36.30
_cell_measurement_theta_min 2.82
_cell_volume 950.66(11)
_computing_cell_refinement 'SAINT (Bruker, 2004)'
_computing_data_collection 'APEX2 (Bruker, 2004)'
_computing_data_reduction 'SAINT (Bruker, 2004)'
_computing_molecular_graphics 'SHELXTL (Bruker, 2004)'
_computing_publication_material 'SHELXTL (Bruker, 2004)'
_computing_structure_refinement 'SHELXTL (Bruker, 2004)'
_computing_structure_solution 'SHELXTL (Bruker, 2004)'
_diffrn_ambient_temperature 150(2)
_diffrn_detector_area_resol_mean 25
_diffrn_measured_fraction_theta_full 0.999
_diffrn_measured_fraction_theta_max 0.999
_diffrn_measurement_device_type 'Bruker Nonius X8Apex CCD area-detector'
_diffrn_measurement_method '\f scans'
_diffrn_radiation_monochromator graphite
_diffrn_radiation_probe x-ray
_diffrn_radiation_type MoK\a
_diffrn_radiation_wavelength 0.71073
_diffrn_reflns_av_R_equivalents 0.0322
_diffrn_reflns_av_sigmaI/netI 0.0670
_diffrn_reflns_limit_h_max 9
_diffrn_reflns_limit_h_min -9
_diffrn_reflns_limit_k_max 22
_diffrn_reflns_limit_k_min -22
_diffrn_reflns_limit_l_max 10
_diffrn_reflns_limit_l_min -10
_diffrn_reflns_number 11895
_diffrn_reflns_theta_full 28.28
_diffrn_reflns_theta_max 28.28
_diffrn_reflns_theta_min 2.41
_diffrn_source 'fine-focus sealed tube'
_diffrn_standards_decay_% 0
_diffrn_standards_number 0
_exptl_absorpt_coefficient_mu 17.130
_exptl_absorpt_correction_T_max 0.2615
_exptl_absorpt_correction_T_min 0.1410
_exptl_absorpt_correction_type multi-scan
_exptl_absorpt_process_details 'SADABS (Bruker, 2004)'
_exptl_crystal_colour colorless
_exptl_crystal_density_diffrn 3.939
_exptl_crystal_density_method 'not measured'
_exptl_crystal_description prism
_exptl_crystal_F_000 1032
_exptl_crystal_size_max 0.19
_exptl_crystal_size_mid 0.13
_exptl_crystal_size_min 0.11
_refine_diff_density_max 0.765
_refine_diff_density_min -0.730
_refine_diff_density_rms 0.133
_refine_ls_abs_structure_details 'Flack H D (1983), Acta Cryst. A39, 876-881'
_refine_ls_abs_structure_Flack 0.008(5)
_refine_ls_extinction_method none
_refine_ls_goodness_of_fit_ref 0.870
_refine_ls_hydrogen_treatment noref
_refine_ls_matrix_type full
_refine_ls_number_parameters 325
_refine_ls_number_reflns 4694
_refine_ls_number_restraints 13
_refine_ls_restrained_S_all 0.867
_refine_ls_R_factor_all 0.0321
_refine_ls_R_factor_gt 0.0235
_refine_ls_shift/su_max 0.001
_refine_ls_shift/su_mean 0.000
_refine_ls_structure_factor_coef Fsqd
_refine_ls_weighting_details 'calc w=1/[\s^2^(Fo^2^)+(0.0000P)^2^+0.0000P] where P=(Fo^2^+2Fc^2^)/3'
_refine_ls_weighting_scheme calc
_refine_ls_wR_factor_gt 0.0560
_refine_ls_wR_factor_ref 0.0604
_reflns_number_gt 4017
_reflns_number_total 4694
_reflns_threshold_expression >2\s(I)
_cod_data_source_file c4cp04689g2.cif
_cod_data_source_block is_low
_cod_depositor_comments 'Adding full bibliography for 7218677--7218678.cif.'
_cod_original_sg_symbol_H-M 'P 21'
_cod_database_code 7218678

loop_
_symmetry_equiv_pos_as_xyz
'x, y, z'
'-x, y+1/2, -z'

loop_
_atom_site_label
_atom_site_type_symbol
_atom_site_fract_x
_atom_site_fract_y
_atom_site_fract_z
_atom_site_U_iso_or_equiv
_atom_site_adp_type
_atom_site_occupancy
_atom_site_symmetry_multiplicity
_atom_site_calc_flag
_atom_site_refinement_flags
Sr1 Sr 0.65544(6) 0.19901(3) 0.16217(5) 0.00582(13) Uani 1 1 d .
Sr2 Sr 0.68190(8) 0.19041(3) 0.66833(6) 0.00587(9) Uani 1 1 d .
Sr3 Sr 0.34057(6) 0.36913(3) 0.33585(6) 0.00487(10) Uani 1 1 d .
Sr4 Sr 0.28834(10) 0.35176(3) 0.81853(7) 0.00678(11) Uani 1 1 d .
Sr5 Sr 0.66849(7) 0.53448(3) 0.16549(6) 0.00490(10) Uani 1 1 d .
Sr6 Sr 0.72761(6) 0.51632(3) 0.68180(6) 0.00543(12) Uani 1 1 d .
Mg1 Mg 0.16163(19) 0.17736(9) 0.04403(19) 0.0036(3) Uani 1 1 d .
Mg2 Mg 0.16787(19) 0.17643(9) 0.5398(2) 0.0037(3) Uani 1 1 d .
Mg3 Mg 0.8417(2) 0.34457(9) 0.4588(2) 0.0034(3) Uani 1 1 d .
Mg4 Mg 0.8376(2) 0.34510(9) 0.9621(2) 0.0038(3) Uani 1 1 d .
Mg5 Mg 0.17225(19) 0.51048(9) 0.0437(2) 0.0037(3) Uani 1 1 d .
Mg6 Mg 0.1719(2) 0.51245(9) 0.5435(2) 0.0034(3) Uani 1 1 d .
F1 F 0.0508(3) 0.07124(15) -0.0226(3) 0.0093(5) Uani 1 1 d U
F2 F 0.0696(3) 0.06443(14) 0.5487(3) 0.0075(5) Uani 1 1 d .
F3 F 0.3878(3) 0.11014(15) 0.1241(4) 0.0057(5) Uani 1 1 d .
F4 F 0.3985(3) 0.11080(15) 0.5741(4) 0.0047(5) Uani 1 1 d .
F5 F 0.7081(3) 0.11312(16) 0.4116(4) 0.0092(6) Uani 1 1 d .
F6 F 0.1186(3) 0.16313(15) 0.2810(3) 0.0093(5) Uani 1 1 d .
F7 F 0.2224(3) 0.17930(16) 0.8069(3) 0.0100(6) Uani 1 1 d .
F8 F 0.3279(3) 0.26997(16) 0.0978(3) 0.0065(5) Uani 1 1 d .
F9 F 0.3219(3) 0.27090(16) 0.5625(3) 0.0073(5) Uani 1 1 d .
F10 F 0.6116(3) 0.28067(16) 0.4125(3) 0.0055(5) Uani 1 1 d .
F11 F 0.5975(3) 0.28469(16) 0.8881(3) 0.0068(6) Uani 1 1 d .
F12 F 0.9500(3) 0.23901(15) 0.5338(3) 0.0101(5) Uani 1 1 d .
F13 F 0.9350(3) 0.23556(15) 0.9485(3) 0.0096(5) Uani 1 1 d .
F14 F 0.0779(3) 0.39740(15) 0.0418(3) 0.0075(5) Uani 1 1 d .
F15 F 0.0750(3) 0.40167(15) 0.4961(3) 0.0069(5) Uani 1 1 d .
F16 F 0.8372(4) 0.32380(16) 0.2098(3) 0.0093(5) Uani 1 1 d .
F17 F 0.8474(4) 0.36129(16) 0.7118(4) 0.0125(7) Uani 1 1 d .
F18 F 0.4006(3) 0.44493(16) 0.0743(3) 0.0071(5) Uani 1 1 d .
F19 F 0.4089(3) 0.44962(16) 0.6262(3) 0.0064(5) Uani 1 1 d .
F20 F 0.6730(3) 0.43610(16) 0.4041(4) 0.0065(6) Uani 1 1 d U
F21 F 0.7098(3) 0.44374(16) 0.9445(4) 0.0097(6) Uani 1 1 d .
F22 F 0.2204(4) 0.51001(16) 0.3046(3) 0.0094(6) Uani 1 1 d .
F23 F 0.1197(3) 0.49976(16) 0.7811(3) 0.0093(5) Uani 1 1 d .
F24 F 0.3378(3) 0.60451(16) 0.0725(4) 0.0079(6) Uani 1 1 d .

loop_
_atom_site_aniso_label
_atom_site_aniso_U_11
_atom_site_aniso_U_22
_atom_site_aniso_U_33
_atom_site_aniso_U_23
_atom_site_aniso_U_13
_atom_site_aniso_U_12
Sr1 0.0099(3) 0.0041(2) 0.0037(2) -0.00102(16) 0.00203(17) -0.00272(17)
Sr2 0.00687(18) 0.0075(2) 0.00297(18) -0.00098(18) 0.00086(14) -0.0040(2)
Sr3 0.0063(2) 0.0053(2) 0.0030(2) 0.00043(16) 0.00102(16) 0.00217(16)
Sr4 0.0103(2) 0.0067(2) 0.0036(2) 0.00038(14) 0.00240(17) 0.00272(15)
Sr5 0.00676(18) 0.0050(2) 0.00285(19) -0.00049(16) 0.00109(14) -0.00144(17)
Sr6 0.0079(2) 0.0050(2) 0.0036(2) -0.00024(15) 0.00183(17) -0.00103(17)
Mg1 0.0034(6) 0.0037(8) 0.0029(7) -0.0005(5) -0.0002(5) 0.0001(6)
Mg2 0.0028(6) 0.0046(8) 0.0034(7) 0.0003(5) 0.0003(5) 0.0004(5)
Mg3 0.0054(7) 0.0026(7) 0.0024(7) 0.0007(6) 0.0012(6) -0.0002(5)
Mg4 0.0053(7) 0.0026(7) 0.0036(7) 0.0004(6) 0.0013(6) 0.0003(5)
Mg5 0.0033(6) 0.0042(7) 0.0033(7) 0.0004(6) 0.0004(5) 0.0007(5)
Mg6 0.0037(6) 0.0023(7) 0.0039(7) -0.0001(6) 0.0002(5) -0.0003(5)
F1 0.0089(8) 0.0083(9) 0.0109(9) -0.0014(7) 0.0030(7) -0.0035(7)
F2 0.0057(11) 0.0062(13) 0.0087(13) -0.0009(10) -0.0014(9) -0.0040(9)
F3 0.0061(12) 0.0031(13) 0.0071(14) 0.0017(10) 0.0006(10) -0.0012(9)
F4 0.0045(12) 0.0026(13) 0.0059(13) -0.0007(10) -0.0006(10) 0.0004(9)
F5 0.0078(12) 0.0099(14) 0.0100(15) -0.0003(11) 0.0027(10) 0.0046(10)
F6 0.0143(12) 0.0094(13) 0.0039(12) 0.0004(10) 0.0020(10) 0.0003(10)
F7 0.0145(13) 0.0114(16) 0.0043(12) -0.0002(11) 0.0030(10) 0.0038(11)
F8 0.0083(12) 0.0056(13) 0.0051(13) -0.0002(10) 0.0009(10) -0.0016(10)
F9 0.0108(13) 0.0046(13) 0.0070(13) 0.0004(10) 0.0033(10) -0.0040(10)
F10 0.0040(11) 0.0064(13) 0.0056(12) -0.0009(10) 0.0003(9) -0.0002(10)
F11 0.0055(12) 0.0075(14) 0.0063(13) 0.0007(11) -0.0005(10) 0.0006(10)
F12 0.0078(12) 0.0092(13) 0.0137(14) 0.0057(11) 0.0036(10) 0.0059(9)
F13 0.0093(12) 0.0067(13) 0.0103(14) -0.0002(10) -0.0022(10) 0.0021(10)
F14 0.0063(12) 0.0056(13) 0.0106(13) -0.0019(10) 0.0021(10) -0.0030(9)
F15 0.0042(11) 0.0055(12) 0.0102(13) -0.0017(10) 0.0003(9) -0.0022(9)
F16 0.0112(13) 0.0121(14) 0.0040(13) -0.0017(11) 0.0011(10) -0.0031(11)
F17 0.0159(14) 0.0152(17) 0.0076(14) 0.0017(11) 0.0052(11) 0.0045(12)
F18 0.0067(12) 0.0043(12) 0.0087(13) -0.0008(10) -0.0009(10) 0.0003(10)
F19 0.0054(12) 0.0056(13) 0.0087(13) 0.0009(11) 0.0025(10) 0.0007(10)
F20 0.0069(9) 0.0049(9) 0.0072(9) -0.0007(7) 0.0009(7) 0.0022(7)
F21 0.0125(13) 0.0079(13) 0.0079(13) 0.0017(11) 0.0013(10) 0.0062(10)
F22 0.0159(14) 0.0082(14) 0.0046(13) 0.0001(11) 0.0038(11) 0.0039(11)
F23 0.0128(13) 0.0081(13) 0.0070(13) 0.0006(11) 0.0024(10) 0.0011(11)
F24 0.0097(13) 0.0074(14) 0.0062(14) -0.0016(10) 0.0014(11) -0.0012(10)

loop_
_atom_type_symbol
_atom_type_description
_atom_type_scat_dispersion_real
_atom_type_scat_dispersion_imag
_atom_type_scat_source
F F 0.0171 0.0103 'International Tables Vol C Tables 4.2.6.8 and 6.1.1.4'
Mg Mg 0.0486 0.0363 'International Tables Vol C Tables 4.2.6.8 and 6.1.1.4'
Sr Sr -1.5307 3.2498 'International Tables Vol C Tables 4.2.6.8 and 6.1.1.4'

loop_
_geom_angle_atom_site_label_1
_geom_angle_atom_site_label_2
_geom_angle_atom_site_label_3
_geom_angle
_geom_angle_site_symmetry_1
_geom_angle_site_symmetry_3
F5 Sr1 F24 100.61(10) . 2_645
F5 Sr1 F3 71.51(8) . .
F24 Sr1 F3 71.60(9) 2_645 .
F5 Sr1 F10 73.87(9) . .
F24 Sr1 F10 170.84(9) 2_645 .
F3 Sr1 F10 99.51(8) . .
F5 Sr1 F16 115.30(9) . .
F24 Sr1 F16 123.41(9) 2_645 .
F3 Sr1 F16 159.01(8) . .
F10 Sr1 F16 65.74(9) . .
F5 Sr1 F11 177.36(9) . 1_554
F24 Sr1 F11 76.79(8) 2_645 1_554
F3 Sr1 F11 107.00(8) . 1_554
F10 Sr1 F11 108.64(9) . 1_554
F16 Sr1 F11 66.88(8) . 1_554
F5 Sr1 F8 112.28(8) . .
F24 Sr1 F8 110.56(8) 2_645 .
F3 Sr1 F8 64.57(8) . .
F10 Sr1 F8 66.07(8) . .
F16 Sr1 F8 95.01(9) . .
F11 Sr1 F8 68.53(8) 1_554 .
F5 Sr1 F13 125.36(8) . 1_554
F24 Sr1 F13 64.67(8) 2_645 1_554
F3 Sr1 F13 135.09(8) . 1_554
F10 Sr1 F13 124.46(8) . 1_554
F16 Sr1 F13 59.00(8) . 1_554
F11 Sr1 F13 54.07(7) 1_554 1_554
F8 Sr1 F13 122.24(7) . 1_554
F5 Sr1 F12 57.46(8) . .
F24 Sr1 F12 132.04(8) 2_645 .
F3 Sr1 F12 125.55(8) . .
F10 Sr1 F12 51.28(7) . .
F16 Sr1 F12 57.86(7) . .
F11 Sr1 F12 124.65(7) 1_554 .
F8 Sr1 F12 117.18(7) . .
F13 Sr1 F12 92.53(6) 1_554 .
F5 Sr1 Mg4 145.14(7) . 1_554
F24 Sr1 Mg4 92.37(7) 2_645 1_554
F3 Sr1 Mg4 143.24(7) . 1_554
F10 Sr1 Mg4 96.25(7) . 1_554
F16 Sr1 Mg4 35.03(6) . 1_554
F11 Sr1 Mg4 36.25(6) 1_554 1_554
F8 Sr1 Mg4 92.60(6) . 1_554
F13 Sr1 Mg4 35.71(5) 1_554 1_554
F12 Sr1 Mg4 89.97(5) . 1_554
F5 Sr1 Mg3 86.13(7) . .
F24 Sr1 Mg3 153.54(7) 2_645 .
F3 Sr1 Mg3 134.24(7) . .
F10 Sr1 Mg3 34.95(6) . .
F16 Sr1 Mg3 34.57(7) . .
F11 Sr1 Mg3 96.41(7) 1_554 .
F8 Sr1 Mg3 89.84(6) . .
F13 Sr1 Mg3 90.46(5) 1_554 .
F12 Sr1 Mg3 34.59(5) . .
Mg4 Sr1 Mg3 69.28(3) 1_554 .
F5 Sr1 Mg1 95.12(6) . .
F24 Sr1 Mg1 87.75(6) 2_645 .
F3 Sr1 Mg1 32.27(6) . .
F10 Sr1 Mg1 85.51(6) . .
F16 Sr1 Mg1 127.76(7) . .
F11 Sr1 Mg1 84.36(6) 1_554 .
F8 Sr1 Mg1 32.79(6) . .
F13 Sr1 Mg1 133.22(5) 1_554 .
F12 Sr1 Mg1 132.08(5) . .
Mg4 Sr1 Mg1 117.77(4) 1_554 .
Mg3 Sr1 Mg1 117.35(4) . .
F5 Sr2 F4 73.03(8) . .
F5 Sr2 F10 73.19(8) . .
F4 Sr2 F10 96.34(8) . .
F5 Sr2 F24 112.58(10) . 2_646
F4 Sr2 F24 72.55(9) . 2_646
F10 Sr2 F24 164.30(9) . 2_646
F5 Sr2 F11 167.79(9) . .
F4 Sr2 F11 101.52(8) . .
F10 Sr2 F11 96.98(9) . .
F24 Sr2 F11 75.09(8) 2_646 .
F5 Sr2 F13 130.50(9) . .
F4 Sr2 F13 142.52(9) . .
F10 Sr2 F13 117.10(8) . .
F24 Sr2 F13 71.13(8) 2_646 .
F11 Sr2 F13 60.20(8) . .
F5 Sr2 F12 66.84(8) . .
F4 Sr2 F12 137.80(9) . .
F10 Sr2 F12 60.37(8) . .
F24 Sr2 F12 135.21(8) 2_646 .
F11 Sr2 F12 115.07(8) . .
F13 Sr2 F12 77.32(8) . .
F5 Sr2 F9 106.23(8) . .
F4 Sr2 F9 60.82(8) . .
F10 Sr2 F9 59.81(8) . .
F24 Sr2 F9 104.59(7) 2_646 .
F11 Sr2 F9 61.91(8) . .
F13 Sr2 F9 120.90(8) . .
F12 Sr2 F9 118.83(8) . .
F5 Sr2 F17 117.98(8) . .
F4 Sr2 F17 145.60(8) . .
F10 Sr2 F17 60.68(8) . .
F24 Sr2 F17 123.22(8) 2_646 .
F11 Sr2 F17 60.51(8) . .
F13 Sr2 F17 57.16(8) . .
F12 Sr2 F17 55.40(8) . .
F9 Sr2 F17 84.91(7) . .
F5 Sr2 F22 57.83(8) . 2_646
F4 Sr2 F22 69.83(8) . 2_646
F10 Sr2 F22 131.00(8) . 2_646
F24 Sr2 F22 56.43(8) 2_646 2_646
F11 Sr2 F22 131.33(8) . 2_646
F13 Sr2 F22 97.02(8) . 2_646
F12 Sr2 F22 98.19(8) . 2_646
F9 Sr2 F22 130.63(8) . 2_646
F17 Sr2 F22 144.45(7) . 2_646
F5 Sr2 Mg3 84.44(7) . .
F4 Sr2 Mg3 130.50(7) . .
F10 Sr2 Mg3 34.31(6) . .
F24 Sr2 Mg3 155.95(6) 2_646 .
F11 Sr2 Mg3 91.38(7) . .
F13 Sr2 Mg3 84.92(6) . .
F12 Sr2 Mg3 34.88(6) . .
F9 Sr2 Mg3 85.53(6) . .
F17 Sr2 Mg3 34.69(6) . .
F22 Sr2 Mg3 131.60(6) 2_646 .
F5 Sr2 Mg4 149.29(7) . .
F4 Sr2 Mg4 136.50(7) . .
F10 Sr2 Mg4 91.95(7) . .
F24 Sr2 Mg4 89.01(7) 2_646 .
F11 Sr2 Mg4 34.99(6) . .
F13 Sr2 Mg4 34.90(6) . .
F12 Sr2 Mg4 82.45(6) . .
F9 Sr2 Mg4 87.90(6) . .
F17 Sr2 Mg4 34.66(6) . .
F22 Sr2 Mg4 131.00(6) 2_646 .
Mg3 Sr2 Mg4 69.32(3) . .
F9 Sr3 F10 67.18(8) . .
F9 Sr3 F8 94.86(10) . .
F10 Sr3 F8 69.03(8) . .
F9 Sr3 F22 128.26(9) . .
F10 Sr3 F22 147.37(9) . .
F8 Sr3 F22 128.13(9) . .
F9 Sr3 F18 166.43(9) . .
F10 Sr3 F18 101.22(8) . .
F8 Sr3 F18 73.74(9) . .
F22 Sr3 F18 65.31(8) . .
F9 Sr3 F19 76.02(9) . .
F10 Sr3 F19 98.25(8) . .
F8 Sr3 F19 166.71(8) . .
F22 Sr3 F19 64.77(8) . .
F18 Sr3 F19 113.81(9) . .
F9 Sr3 F14 125.32(8) . .
F10 Sr3 F14 134.29(8) . .
F8 Sr3 F14 66.29(8) . .
F22 Sr3 F14 65.30(8) . .
F18 Sr3 F14 57.31(8) . .
F19 Sr3 F14 126.87(8) . .
F9 Sr3 F20 111.62(8) . .
F10 Sr3 F20 62.71(9) . .
F8 Sr3 F20 106.82(8) . .
F22 Sr3 F20 84.81(9) . .
F18 Sr3 F20 66.19(8) . .
F19 Sr3 F20 68.73(8) . .
F14 Sr3 F20 122.83(8) . .
F9 Sr3 F15 67.21(8) . .
F10 Sr3 F15 132.65(8) . .
F8 Sr3 F15 126.98(8) . .
F22 Sr3 F15 64.05(8) . .
F18 Sr3 F15 125.49(8) . .
F19 Sr3 F15 58.69(7) . .
F14 Sr3 F15 83.92(8) . .
F20 Sr3 F15 126.20(8) . .
F9 Sr3 Mg5 154.10(6) . .
F10 Sr3 Mg5 138.19(7) . .
F8 Sr3 Mg5 92.13(7) . .
F22 Sr3 Mg5 36.43(7) . .
F18 Sr3 Mg5 36.97(6) . .
F19 Sr3 Mg5 100.26(6) . .
F14 Sr3 Mg5 37.85(6) . .
F20 Sr3 Mg5 89.99(6) . .
F15 Sr3 Mg5 88.75(6) . .
F9 Sr3 Mg6 92.35(7) . .
F10 Sr3 Mg6 135.46(7) . .
F8 Sr3 Mg6 154.97(6) . .
F22 Sr3 Mg6 36.49(7) . .
F18 Sr3 Mg6 101.07(7) . .
F19 Sr3 Mg6 37.27(6) . .
F14 Sr3 Mg6 90.07(6) . .
F20 Sr3 Mg6 92.61(6) . .
F15 Sr3 Mg6 36.95(6) . .
Mg5 Sr3 Mg6 71.81(4) . .
F9 Sr3 Mg3 88.86(6) . .
F10 Sr3 Mg3 30.87(6) . .
F8 Sr3 Mg3 87.55(6) . .
F22 Sr3 Mg3 116.58(7) . .
F18 Sr3 Mg3 83.41(6) . .
F19 Sr3 Mg3 82.69(6) . .
F14 Sr3 Mg3 136.87(6) . .
F20 Sr3 Mg3 31.84(6) . .
F15 Sr3 Mg3 137.81(6) . .
Mg5 Sr3 Mg3 116.37(4) . .
Mg6 Sr3 Mg3 116.57(4) . .
F9 Sr4 F11 69.27(8) . .
F9 Sr4 F18 154.31(8) . 1_556
F11 Sr4 F18 90.66(8) . 1_556
F9 Sr4 F8 112.25(9) . 1_556
F11 Sr4 F8 70.81(8) . 1_556
F18 Sr4 F8 73.57(9) 1_556 1_556
F9 Sr4 F19 76.01(9) . .
F11 Sr4 F19 88.48(8) . .
F18 Sr4 F19 88.00(9) 1_556 .
F8 Sr4 F19 151.67(8) 1_556 .
F9 Sr4 F15 65.60(8) . .
F11 Sr4 F15 128.56(8) . .
F18 Sr4 F15 122.18(8) 1_556 .
F8 Sr4 F15 150.31(8) 1_556 .
F19 Sr4 F15 58.02(7) . .
F9 Sr4 F14 149.18(8) . 1_556
F11 Sr4 F14 129.68(8) . 1_556
F18 Sr4 F14 56.44(8) 1_556 1_556
F8 Sr4 F14 64.20(8) 1_556 1_556
F19 Sr4 F14 122.70(8) . 1_556
F15 Sr4 F14 101.75(8) . 1_556
F9 Sr4 F23 123.15(8) . .
F11 Sr4 F23 142.88(8) . .
F18 Sr4 F23 64.46(8) 1_556 .
F8 Sr4 F23 121.96(8) 1_556 .
F19 Sr4 F23 64.86(8) . .
F15 Sr4 F23 59.11(7) . .
F14 Sr4 F23 59.67(7) 1_556 .
F9 Sr4 F7 58.94(8) . .
F11 Sr4 F7 72.41(8) . .
F18 Sr4 F7 131.46(8) 1_556 .
F8 Sr4 F7 57.96(8) 1_556 .
F19 Sr4 F7 134.71(8) . .
F15 Sr4 F7 102.86(7) . .
F14 Sr4 F7 100.26(7) 1_556 .
F23 Sr4 F7 144.71(7) . .
F9 Sr4 F17 97.51(8) . 1_455
F11 Sr4 F17 155.98(8) . 1_455
F18 Sr4 F17 106.63(8) 1_556 1_455
F8 Sr4 F17 97.74(8) 1_556 1_455
F19 Sr4 F17 108.23(7) . 1_455
F15 Sr4 F17 55.11(7) . 1_455
F14 Sr4 F17 55.07(7) 1_556 1_455
F23 Sr4 F17 61.13(8) . 1_455
F7 Sr4 F17 83.61(7) . 1_455
F9 Sr4 Mg6 89.65(7) . .
F11 Sr4 Mg6 124.33(7) . .
F18 Sr4 Mg6 88.84(7) 1_556 .
F8 Sr4 Mg6 157.58(7) 1_556 .
F19 Sr4 Mg6 35.86(6) . .
F15 Sr4 Mg6 35.79(6) . .
F14 Sr4 Mg6 94.63(6) 1_556 .
F23 Sr4 Mg6 35.73(6) . .
F7 Sr4 Mg6 138.46(6) . .
F17 Sr4 Mg6 73.68(6) 1_455 .
F9 Sr4 Mg5 158.53(7) . 1_556
F11 Sr4 Mg5 125.67(7) . 1_556
F18 Sr4 Mg5 35.02(6) 1_556 1_556
F8 Sr4 Mg5 88.51(7) 1_556 1_556
F19 Sr4 Mg5 88.28(6) . 1_556
F15 Sr4 Mg5 93.75(6) . 1_556
F14 Sr4 Mg5 36.28(6) 1_556 1_556
F23 Sr4 Mg5 35.42(6) . 1_556
F7 Sr4 Mg5 136.30(6) . 1_556
F17 Sr4 Mg5 73.33(6) 1_455 1_556
Mg6 Sr4 Mg5 69.27(4) . 1_556
F21 Sr5 F18 69.19(9) 1_554 .
F21 Sr5 F20 97.63(10) 1_554 .
F18 Sr5 F20 70.03(8) . .
F21 Sr5 F3 72.67(9) 1_554 2_655
F18 Sr5 F3 96.74(9) . 2_655
F20 Sr5 F3 166.02(9) . 2_655
F21 Sr5 F4 169.89(9) 1_554 2_656
F18 Sr5 F4 103.09(8) . 2_656
F20 Sr5 F4 73.15(9) . 2_656
F3 Sr5 F4 115.59(9) 2_655 2_656
F21 Sr5 F7 125.04(9) 1_554 2_656
F18 Sr5 F7 145.63(9) . 2_656
F20 Sr5 F7 129.06(9) . 2_656
F3 Sr5 F7 64.57(8) 2_655 2_656
F4 Sr5 F7 65.03(8) 2_656 2_656
F21 Sr5 F2 122.24(8) 1_554 2_656
F18 Sr5 F2 137.76(8) . 2_656
F20 Sr5 F2 68.17(8) . 2_656
F3 Sr5 F2 125.39(8) 2_655 2_656
F4 Sr5 F2 58.81(8) 2_656 2_656
F7 Sr5 F2 65.92(8) 2_656 2_656
F21 Sr5 F24 111.89(8) 1_554 .
F18 Sr5 F24 64.31(9) . .
F20 Sr5 F24 109.35(8) . .
F3 Sr5 F24 66.78(8) 2_655 .
F4 Sr5 F24 68.57(8) 2_656 .
F7 Sr5 F24 81.51(8) 2_656 .
F2 Sr5 F24 125.77(8) 2_656 .
F21 Sr5 F1 65.66(8) 1_554 2_655
F18 Sr5 F1 133.22(9) . 2_655
F20 Sr5 F1 127.09(8) . 2_655
F3 Sr5 F1 58.77(8) 2_655 2_655
F4 Sr5 F1 123.09(8) 2_656 2_655
F7 Sr5 F1 63.29(8) 2_656 2_655
F2 Sr5 F1 79.41(8) 2_656 2_655
F24 Sr5 F1 123.54(8) . 2_655
F21 Sr5 Mg2 150.32(7) 1_554 2_656
F18 Sr5 Mg2 140.16(7) . 2_656
F20 Sr5 Mg2 91.87(7) . 2_656
F3 Sr5 Mg2 101.49(6) 2_655 2_656
F4 Sr5 Mg2 37.08(6) 2_656 2_656
F7 Sr5 Mg2 37.29(6) 2_656 2_656
F2 Sr5 Mg2 37.74(6) 2_656 2_656
F24 Sr5 Mg2 90.99(6) . 2_656
F1 Sr5 Mg2 86.19(6) 2_655 2_656
F21 Sr5 Mg1 88.47(7) 1_554 2_655
F18 Sr5 Mg1 133.25(7) . 2_655
F20 Sr5 Mg1 156.07(7) . 2_655
F3 Sr5 Mg1 36.55(6) 2_655 2_655
F4 Sr5 Mg1 101.64(6) 2_656 2_655
F7 Sr5 Mg1 37.03(6) 2_656 2_655
F2 Sr5 Mg1 88.97(6) 2_656 2_655
F24 Sr5 Mg1 89.42(6) . 2_655
F1 Sr5 Mg1 36.43(6) 2_655 2_655
Mg2 Sr5 Mg1 72.53(4) 2_656 2_655
F21 Sr5 Mg5 93.12(7) 1_554 .
F18 Sr5 Mg5 31.88(6) . .
F20 Sr5 Mg5 86.30(6) . .
F3 Sr5 Mg5 84.26(6) 2_655 .
F4 Sr5 Mg5 82.32(6) 2_656 .
F7 Sr5 Mg5 114.31(6) 2_656 .
F2 Sr5 Mg5 137.76(6) 2_656 .
F24 Sr5 Mg5 32.86(6) . .
F1 Sr5 Mg5 140.90(6) 2_655 .
Mg2 Sr5 Mg5 115.59(4) 2_656 .
Mg1 Sr5 Mg5 116.58(4) 2_655 .
F21 Sr6 F3 72.78(9) . 2_656
F21 Sr6 F20 115.30(10) . .
F3 Sr6 F20 150.05(9) 2_656 .
F21 Sr6 F4 153.28(9) . 2_656
F3 Sr6 F4 87.82(9) 2_656 2_656
F20 Sr6 F4 73.42(9) . 2_656
F21 Sr6 F19 70.65(8) . .
F3 Sr6 F19 85.94(8) 2_656 .
F20 Sr6 F19 71.33(8) . .
F4 Sr6 F19 90.22(8) 2_656 .
F21 Sr6 F6 119.10(9) . 2_656
F3 Sr6 F6 63.84(8) 2_656 2_656
F20 Sr6 F6 123.85(8) . 2_656
F4 Sr6 F6 64.59(8) 2_656 2_656
F19 Sr6 F6 140.05(8) . 2_656
F21 Sr6 F17 62.32(9) . .
F3 Sr6 F17 135.01(9) 2_656 .
F20 Sr6 F17 62.29(9) . .
F4 Sr6 F17 135.21(8) 2_656 .
F19 Sr6 F17 82.22(8) . .
F6 Sr6 F17 137.59(8) 2_656 .
F21 Sr6 F2 149.46(8) . 2_656
F3 Sr6 F2 122.95(8) 2_656 2_656
F20 Sr6 F2 65.66(8) . 2_656
F4 Sr6 F2 57.10(7) 2_656 2_656
F19 Sr6 F2 131.43(8) . 2_656
F6 Sr6 F2 60.78(7) 2_656 2_656
F17 Sr6 F2 96.52(8) . 2_656
F21 Sr6 F23 89.92(8) . 1_655
F3 Sr6 F23 113.03(8) 2_656 1_655
F20 Sr6 F23 96.20(8) . 1_655
F4 Sr6 F23 114.98(8) 2_656 1_655
F19 Sr6 F23 148.00(8) . 1_655
F6 Sr6 F23 71.52(7) 2_656 1_655
F17 Sr6 F23 66.07(8) . 1_655
F2 Sr6 F23 60.32(7) 2_656 1_655
F21 Sr6 F1 61.89(8) . 2_656
F3 Sr6 F1 56.28(8) 2_656 2_656
F20 Sr6 F1 153.64(8) . 2_656
F4 Sr6 F1 121.88(8) 2_656 2_656
F19 Sr6 F1 125.44(8) . 2_656
F6 Sr6 F1 58.96(7) 2_656 2_656
F17 Sr6 F1 97.49(8) . 2_656
F2 Sr6 F1 102.96(7) 2_656 2_656
F23 Sr6 F1 58.53(7) 1_655 2_656
F21 Sr6 Mg2 154.34(7) . 2_656
F3 Sr6 Mg2 88.00(7) 2_656 2_656
F20 Sr6 Mg2 89.86(7) . 2_656
F4 Sr6 Mg2 35.85(6) 2_656 2_656
F19 Sr6 Mg2 125.95(6) . 2_656
F6 Sr6 Mg2 35.28(6) 2_656 2_656
F17 Sr6 Mg2 133.17(6) . 2_656
F2 Sr6 Mg2 36.70(5) 2_656 2_656
F23 Sr6 Mg2 81.98(6) 1_655 2_656
F1 Sr6 Mg2 93.44(6) 2_656 2_656
F21 Sr6 Mg1 86.02(7) . 2_656
F3 Sr6 Mg1 35.18(6) 2_656 2_656
F20 Sr6 Mg1 158.57(7) . 2_656
F4 Sr6 Mg1 88.43(6) 2_656 2_656
F19 Sr6 Mg1 121.12(6) . 2_656
F6 Sr6 Mg1 35.10(6) 2_656 2_656
F17 Sr6 Mg1 132.85(7) . 2_656
F2 Sr6 Mg1 95.09(6) 2_656 2_656
F23 Sr6 Mg1 80.96(6) 1_655 2_656
F1 Sr6 Mg1 35.37(5) 2_656 2_656
Mg2 Sr6 Mg1 68.72(3) 2_656 2_656
F13 Mg1 F6 94.81(12) 1_454 .
F13 Mg1 F8 96.88(13) 1_454 .
F6 Mg1 F8 98.27(12) . .
F13 Mg1 F1 95.36(12) 1_454 .
F6 Mg1 F1 88.69(12) . .
F8 Mg1 F1 165.34(13) . .
F13 Mg1 F3 174.67(14) 1_454 .
F6 Mg1 F3 88.17(12) . .
F8 Mg1 F3 87.05(11) . .
F1 Mg1 F3 80.26(12) . .
F13 Mg1 F7 91.22(12) 1_454 1_554
F6 Mg1 F7 173.03(14) . 1_554
F8 Mg1 F7 84.44(12) . 1_554
F1 Mg1 F7 87.27(12) . 1_554
F3 Mg1 F7 85.55(12) . 1_554
F13 Mg1 Sr5 125.75(10) 1_454 2_645
F6 Mg1 Sr5 123.05(10) . 2_645
F8 Mg1 Sr5 112.19(9) . 2_645
F1 Mg1 Sr5 53.59(8) . 2_645
F3 Mg1 Sr5 49.07(8) . 2_645
F7 Mg1 Sr5 50.12(8) 1_554 2_645
F13 Mg1 Sr6 133.63(10) 1_454 2_646
F6 Mg1 Sr6 52.38(8) . 2_646
F8 Mg1 Sr6 117.33(9) . 2_646
F1 Mg1 Sr6 57.60(8) . 2_646
F3 Mg1 Sr6 46.03(8) . 2_646
F7 Mg1 Sr6 120.68(10) 1_554 2_646
Sr5 Mg1 Sr6 70.83(3) 2_645 2_646
F13 Mg1 Sr1 142.05(10) 1_454 .
F6 Mg1 Sr1 100.30(9) . .
F8 Mg1 Sr1 46.74(8) . .
F1 Mg1 Sr1 119.42(9) . .
F3 Mg1 Sr1 41.03(8) . .
F7 Mg1 Sr1 76.84(8) 1_554 .
Sr5 Mg1 Sr1 72.72(3) 2_645 .
Sr6 Mg1 Sr1 81.63(3) 2_646 .
F13 Mg1 Mg4 21.34(8) 1_454 1_454
F6 Mg1 Mg4 89.81(9) . 1_454
F8 Mg1 Mg4 77.09(9) . 1_454
F1 Mg1 Mg4 116.03(9) . 1_454
F3 Mg1 Mg4 163.54(10) . 1_454
F7 Mg1 Mg4 97.07(10) 1_554 1_454
Sr5 Mg1 Mg4 142.01(5) 2_645 1_454
Sr6 Mg1 Mg4 139.67(5) 2_646 1_454
Sr1 Mg1 Mg4 123.69(5) . 1_454
F13 Mg1 Sr4 73.57(9) 1_454 1_554
F6 Mg1 Sr4 132.14(10) . 1_554
F8 Mg1 Sr4 40.66(8) . 1_554
F1 Mg1 Sr4 137.63(10) . 1_554
F3 Mg1 Sr4 107.61(9) . 1_554
F7 Mg1 Sr4 53.20(9) 1_554 1_554
Sr5 Mg1 Sr4 99.57(4) 2_645 1_554
Sr6 Mg1 Sr4 152.08(4) 2_646 1_554
Sr1 Mg1 Sr4 70.46(3) . 1_554
Mg4 Mg1 Sr4 62.57(3) 1_454 1_554
F13 Mg1 Sr3 86.44(9) 1_454 .
F6 Mg1 Sr3 71.06(8) . .
F8 Mg1 Sr3 30.13(8) . .
F1 Mg1 Sr3 159.76(9) . .
F3 Mg1 Sr3 98.72(9) . .
F7 Mg1 Sr3 112.89(9) 1_554 .
Sr5 Mg1 Sr3 138.75(4) 2_645 .
Sr6 Mg1 Sr3 107.30(4) 2_646 .
Sr1 Mg1 Sr3 66.39(3) . .
Mg4 Mg1 Sr3 65.25(3) 1_454 .
Sr4 Mg1 Sr3 62.15(2) 1_554 .
F12 Mg2 F9 91.65(12) 1_455 .
F12 Mg2 F6 96.03(12) 1_455 .
F9 Mg2 F6 97.77(12) . .
F12 Mg2 F4 173.93(14) 1_455 .
F9 Mg2 F4 88.46(12) . .
F6 Mg2 F4 89.97(12) . .
F12 Mg2 F7 87.44(12) 1_455 .
F9 Mg2 F7 86.01(12) . .
F6 Mg2 F7 174.77(14) . .
F4 Mg2 F7 86.52(12) . .
F12 Mg2 F2 101.52(11) 1_455 .
F9 Mg2 F2 165.28(13) . .
F6 Mg2 F2 87.47(11) . .
F4 Mg2 F2 77.75(11) . .
F7 Mg2 F2 88.01(12) . .
F12 Mg2 Sr5 124.58(9) 1_455 2_646
F9 Mg2 Sr5 115.13(10) . 2_646
F6 Mg2 Sr5 124.33(10) . 2_646
F4 Mg2 Sr5 50.31(8) . 2_646
F7 Mg2 Sr5 50.50(8) . 2_646
F2 Mg2 Sr5 51.59(8) . 2_646
F12 Mg2 Sr6 136.43(10) 1_455 2_646
F9 Mg2 Sr6 119.19(10) . 2_646
F6 Mg2 Sr6 52.82(8) . 2_646
F4 Mg2 Sr6 47.76(8) . 2_646
F7 Mg2 Sr6 122.12(10) . 2_646
F2 Mg2 Sr6 54.03(8) . 2_646
Sr5 Mg2 Sr6 71.79(3) 2_646 2_646
F12 Mg2 Sr4 69.30(9) 1_455 .
F9 Mg2 Sr4 39.85(8) . .
F6 Mg2 Sr4 130.98(10) . .
F4 Mg2 Sr4 107.34(9) . .
F7 Mg2 Sr4 53.98(8) . .
F2 Mg2 Sr4 140.30(9) . .
Sr5 Mg2 Sr4 100.56(4) 2_646 .
Sr6 Mg2 Sr4 153.31(4) 2_646 .
F12 Mg2 Mg3 19.80(8) 1_455 1_455
F9 Mg2 Mg3 74.58(9) . 1_455
F6 Mg2 Mg3 88.42(9) . 1_455
F4 Mg2 Mg3 162.57(10) . 1_455
F7 Mg2 Mg3 96.09(9) . 1_455
F2 Mg2 Mg3 119.50(9) . 1_455
Sr5 Mg2 Mg3 141.38(5) 2_646 1_455
Sr6 Mg2 Mg3 138.77(5) 2_646 1_455
Sr4 Mg2 Mg3 61.78(3) . 1_455
F12 Mg2 Mg6 82.49(9) 1_455 2_546
F9 Mg2 Mg6 172.50(10) . 2_546
F6 Mg2 Mg6 78.29(9) . 2_546
F4 Mg2 Mg6 97.87(9) . 2_546
F7 Mg2 Mg6 98.35(9) . 2_546
F2 Mg2 Mg6 22.11(7) . 2_546
Sr5 Mg2 Mg6 72.23(4) 2_646 2_546
Sr6 Mg2 Mg6 63.52(3) 2_646 2_546
Sr4 Mg2 Mg6 139.90(5) . 2_546
Mg3 Mg2 Mg6 98.80(4) 1_455 2_546
F12 Mg2 Sr2 141.03(10) 1_455 .
F9 Mg2 Sr2 51.58(8) . .
F6 Mg2 Sr2 100.90(9) . .
F4 Mg2 Sr2 37.60(8) . .
F7 Mg2 Sr2 78.59(8) . .
F2 Mg2 Sr2 113.98(8) . .
Sr5 Mg2 Sr2 71.97(3) 2_646 .
Sr6 Mg2 Sr2 80.23(3) 2_646 .
Sr4 Mg2 Sr2 73.11(3) . .
Mg3 Mg2 Sr2 126.03(5) 1_455 .
Mg6 Mg2 Sr2 135.17(5) 2_546 .
F15 Mg3 F16 91.22(12) 1_655 .
F15 Mg3 F20 98.16(12) 1_655 .
F16 Mg3 F20 94.60(13) . .
F15 Mg3 F10 176.06(14) 1_655 .
F16 Mg3 F10 86.06(12) . .
F20 Mg3 F10 84.91(12) . .
F15 Mg3 F12 96.87(12) 1_655 .
F16 Mg3 F12 91.85(12) . .
F20 Mg3 F12 163.50(14) . .
F10 Mg3 F12 80.39(12) . .
F15 Mg3 F17 89.60(12) 1_655 .
F16 Mg3 F17 177.90(13) . .
F20 Mg3 F17 87.20(13) . .
F10 Mg3 F17 93.02(12) . .
F12 Mg3 F17 86.13(12) . .
F15 Mg3 Sr1 130.52(10) 1_655 .
F16 Mg3 Sr1 45.77(8) . .
F20 Mg3 Sr1 107.00(10) . .
F10 Mg3 Sr1 45.81(8) . .
F12 Mg3 Sr1 67.45(9) . .
F17 Mg3 Sr1 132.58(10) . .
F15 Mg3 Sr2 135.21(10) 1_655 .
F16 Mg3 Sr2 114.50(10) . .
F20 Mg3 Sr2 114.45(10) . .
F10 Mg3 Sr2 44.33(8) . .
F12 Mg3 Sr2 49.18(8) . .
F17 Mg3 Sr2 63.66(9) . .
Sr1 Mg3 Sr2 69.36(3) . .
F15 Mg3 Sr6 81.01(9) 1_655 .
F16 Mg3 Sr6 132.58(10) . .
F20 Mg3 Sr6 41.70(8) . .
F10 Mg3 Sr6 102.93(10) . .
F12 Mg3 Sr6 135.41(10) . .
F17 Mg3 Sr6 49.48(9) . .
Sr1 Mg3 Sr6 143.32(5) . .
Sr2 Mg3 Sr6 102.98(4) . .
F15 Mg3 Sr3 143.43(10) 1_655 .
F16 Mg3 Sr3 90.42(9) . .
F20 Mg3 Sr3 45.31(8) . .
F10 Mg3 Sr3 39.60(8) . .
F12 Mg3 Sr3 119.59(9) . .
F17 Mg3 Sr3 90.07(9) . .
Sr1 Mg3 Sr3 72.11(3) . .
Sr2 Mg3 Sr3 75.63(3) . .
Sr6 Mg3 Sr3 71.27(3) . .
F15 Mg3 Mg2 80.16(9) 1_655 1_655
F16 Mg3 Mg2 82.72(9) . 1_655
F20 Mg3 Mg2 176.77(11) . 1_655
F10 Mg3 Mg2 96.65(10) . 1_655
F12 Mg3 Mg2 19.27(8) . 1_655
F17 Mg3 Mg2 95.52(10) . 1_655
Sr1 Mg3 Mg2 72.39(4) . 1_655
Sr2 Mg3 Mg2 68.43(4) . 1_655
Sr6 Mg3 Mg2 140.07(5) . 1_655
Sr3 Mg3 Mg2 136.21(5) . 1_655
F15 Mg3 Sr4 44.44(8) 1_655 1_655
F16 Mg3 Sr4 121.80(10) . 1_655
F20 Mg3 Sr4 122.00(10) . 1_655
F10 Mg3 Sr4 135.47(10) . 1_655
F12 Mg3 Sr4 66.02(9) . 1_655
F17 Mg3 Sr4 57.82(9) . 1_655
Sr1 Mg3 Sr4 130.93(5) . 1_655
Sr2 Mg3 Sr4 91.15(4) . 1_655
Sr6 Mg3 Sr4 83.62(3) . 1_655
Sr3 Mg3 Sr4 147.70(5) . 1_655
Mg2 Mg3 Sr4 58.54(3) 1_655 1_655
F21 Mg4 F14 91.73(13) . 1_656
F21 Mg4 F16 95.86(13) . 1_556
F14 Mg4 F16 90.31(12) 1_656 1_556
F21 Mg4 F17 87.40(13) . .
F14 Mg4 F17 89.17(13) 1_656 .
F16 Mg4 F17 176.71(15) 1_556 .
F21 Mg4 F13 170.37(14) . .
F14 Mg4 F13 96.77(11) 1_656 .
F16 Mg4 F13 88.64(12) 1_556 .
F17 Mg4 F13 88.19(12) . .
F21 Mg4 F11 91.68(12) . .
F14 Mg4 F11 176.23(14) 1_656 .
F16 Mg4 F11 87.75(12) 1_556 .
F17 Mg4 F11 92.59(13) . .
F13 Mg4 F11 79.97(12) . .
F21 Mg4 Sr1 114.54(10) . 1_556
F14 Mg4 Sr1 128.97(10) 1_656 1_556
F16 Mg4 Sr1 46.44(8) 1_556 1_556
F17 Mg4 Sr1 132.30(11) . 1_556
F13 Mg4 Sr1 63.03(8) . 1_556
F11 Mg4 Sr1 47.82(8) . 1_556
F21 Mg4 Sr2 122.26(10) . .
F14 Mg4 Sr2 132.36(10) 1_656 .
F16 Mg4 Sr2 115.19(10) 1_556 .
F17 Mg4 Sr2 63.08(9) . .
F13 Mg4 Sr2 48.20(8) . .
F11 Mg4 Sr2 46.24(8) . .
Sr1 Mg4 Sr2 69.53(3) 1_556 .
F21 Mg4 Sr6 38.87(9) . .
F14 Mg4 Sr6 82.89(9) 1_656 .
F16 Mg4 Sr6 133.44(10) 1_556 .
F17 Mg4 Sr6 49.69(9) . .
F13 Mg4 Sr6 137.85(10) . .
F11 Mg4 Sr6 100.78(9) . .
Sr1 Mg4 Sr6 144.21(5) 1_556 .
Sr2 Mg4 Sr6 102.66(4) . .
F21 Mg4 Mg1 168.88(11) . 1_656
F14 Mg4 Mg1 77.46(9) 1_656 1_656
F16 Mg4 Mg1 81.77(10) 1_556 1_656
F17 Mg4 Mg1 94.94(10) . 1_656
F13 Mg4 Mg1 20.58(7) . 1_656
F11 Mg4 Mg1 99.06(9) . 1_656
Sr1 Mg4 Mg1 71.58(4) 1_556 1_656
Sr2 Mg4 Mg1 68.14(4) . 1_656
Sr6 Mg4 Mg1 139.78(5) . 1_656
F21 Mg4 Mg5 69.89(9) . 1_656
F14 Mg4 Mg5 22.64(8) 1_656 1_656
F16 Mg4 Mg5 98.19(10) 1_556 1_656
F17 Mg4 Mg5 82.51(10) . 1_656
F13 Mg4 Mg5 117.96(9) . 1_656
F11 Mg4 Mg5 161.05(10) . 1_656
Sr1 Mg4 Mg5 143.75(6) 1_556 1_656
Sr2 Mg4 Mg5 141.18(5) . 1_656
Sr6 Mg4 Mg5 62.21(3) . 1_656
Mg1 Mg4 Mg5 99.59(5) 1_656 1_656
F21 Mg4 Sr4 114.63(10) . 1_655
F14 Mg4 Sr4 43.22(8) 1_656 1_655
F16 Mg4 Sr4 121.34(10) 1_556 1_655
F17 Mg4 Sr4 56.54(9) . 1_655
F13 Mg4 Sr4 69.56(8) . 1_655
F11 Mg4 Sr4 135.99(10) . 1_655
Sr1 Mg4 Sr4 130.34(4) 1_556 1_655
Sr2 Mg4 Sr4 89.93(4) . 1_655
Sr6 Mg4 Sr4 82.97(3) . 1_655
Mg1 Mg4 Sr4 58.78(3) 1_656 1_655
Mg5 Mg4 Sr4 54.44(3) 1_656 1_655
F1 Mg5 F22 90.71(12) 2 .
F1 Mg5 F24 94.79(12) 2 .
F22 Mg5 F24 86.85(12) . .
F1 Mg5 F23 91.43(12) 2 1_554
F22 Mg5 F23 174.49(14) . 1_554
F24 Mg5 F23 98.03(12) . 1_554
F1 Mg5 F18 177.48(14) 2 .
F22 Mg5 F18 87.31(12) . .
F24 Mg5 F18 86.65(12) . .
F23 Mg5 F18 90.41(12) 1_554 .
F1 Mg5 F14 102.03(11) 2 .
F22 Mg5 F14 88.50(12) . .
F24 Mg5 F14 162.59(12) . .
F23 Mg5 F14 86.09(12) 1_554 .
F18 Mg5 F14 76.38(12) . .
F1 Mg5 Sr3 127.40(10) 2 .
F22 Mg5 Sr3 49.65(8) . .
F24 Mg5 Sr3 112.52(9) . .
F23 Mg5 Sr3 125.48(10) 1_554 .
F18 Mg5 Sr3 50.08(9) . .
F14 Mg5 Sr3 53.00(8) . .
F1 Mg5 Sr4 134.33(10) 2 1_554
F22 Mg5 Sr4 121.44(10) . 1_554
F24 Mg5 Sr4 116.62(9) . 1_554
F23 Mg5 Sr4 53.99(8) 1_554 1_554
F18 Mg5 Sr4 46.16(8) . 1_554
F14 Mg5 Sr4 52.94(8) . 1_554
Sr3 Mg5 Sr4 71.87(3) . 1_554
F1 Mg5 Sr5 140.40(10) 2 .
F22 Mg5 Sr5 80.14(9) . .
F24 Mg5 Sr5 46.63(8) . .
F23 Mg5 Sr5 101.33(9) 1_554 .
F18 Mg5 Sr5 40.65(8) . .
F14 Mg5 Sr5 116.00(9) . .
Sr3 Mg5 Sr5 73.66(3) . .
Sr4 Mg5 Sr5 81.00(3) 1_554 .
F1 Mg5 Mg4 81.70(9) 2 1_454
F22 Mg5 Mg4 96.25(10) . 1_454
F24 Mg5 Mg4 175.32(10) . 1_454
F23 Mg5 Mg4 79.04(9) 1_554 1_454
F18 Mg5 Mg4 96.97(10) . 1_454
F14 Mg5 Mg4 21.69(7) . 1_454
Sr3 Mg5 Mg4 72.14(4) . 1_454
Sr4 Mg5 Mg4 64.64(4) 1_554 1_454
Sr5 Mg5 Mg4 137.32(5) . 1_454
F1 Mg5 Sr6 49.17(8) 2 1_454
F22 Mg5 Sr6 131.56(9) . 1_454
F24 Mg5 Sr6 117.79(9) . 1_454
F23 Mg5 Sr6 47.95(8) 1_554 1_454
F18 Mg5 Sr6 131.74(9) . 1_454
F14 Mg5 Sr6 77.42(8) . 1_454
Sr3 Mg5 Sr6 129.70(4) . 1_454
Sr4 Mg5 Sr6 85.86(4) 1_554 1_454
Sr5 Mg5 Sr6 147.45(5) . 1_454
Mg4 Mg5 Sr6 57.55(3) 1_454 1_454
F1 Mg5 Sr2 74.44(9) 2 2_656
F22 Mg5 Sr2 56.01(9) . 2_656
F24 Mg5 Sr2 38.17(8) . 2_656
F23 Mg5 Sr2 129.50(10) 1_554 2_656
F18 Mg5 Sr2 105.64(9) . 2_656
F14 Mg5 Sr2 143.84(10) . 2_656
Sr3 Mg5 Sr2 99.85(4) . 2_656
Sr4 Mg5 Sr2 149.45(5) 1_554 2_656
Sr5 Mg5 Sr2 68.49(3) . 2_656
Mg4 Mg5 Sr2 142.27(5) 1_454 2_656
Sr6 Mg5 Sr2 119.27(4) 1_454 2_656
F5 Mg6 F2 90.73(12) 2_656 2_556
F5 Mg6 F22 89.96(13) 2_656 .
F2 Mg6 F22 92.25(12) 2_556 .
F5 Mg6 F23 96.91(13) 2_656 .
F2 Mg6 F23 90.33(12) 2_556 .
F22 Mg6 F23 172.63(14) . .
F5 Mg6 F15 173.30(13) 2_656 .
F2 Mg6 F15 95.48(11) 2_556 .
F22 Mg6 F15 87.29(12) . .
F23 Mg6 F15 85.59(12) . .
F5 Mg6 F19 94.44(12) 2_656 .
F2 Mg6 F19 174.55(14) 2_556 .
F22 Mg6 F19 86.04(12) . .
F23 Mg6 F19 90.76(12) . .
F15 Mg6 F19 79.28(12) . .
F5 Mg6 Sr3 121.03(10) 2_656 .
F2 Mg6 Sr3 124.91(10) 2_556 .
F22 Mg6 Sr3 49.18(8) . .
F23 Mg6 Sr3 124.12(10) . .
F15 Mg6 Sr3 52.97(8) . .
F19 Mg6 Sr3 50.52(8) . .
F5 Mg6 Sr4 123.93(10) 2_656 .
F2 Mg6 Sr4 129.93(10) 2_556 .
F22 Mg6 Sr4 119.45(10) . .
F23 Mg6 Sr4 54.18(8) . .
F15 Mg6 Sr4 52.99(8) . .
F19 Mg6 Sr4 47.60(8) . .
Sr3 Mg6 Sr4 70.32(3) . .
F5 Mg6 Mg2 68.58(9) 2_656 2_556
F2 Mg6 Mg2 22.93(8) 2_556 2_556
F22 Mg6 Mg2 97.72(10) . 2_556
F23 Mg6 Mg2 87.31(9) . 2_556
F15 Mg6 Mg2 117.85(9) . 2_556
F19 Mg6 Mg2 162.50(10) . 2_556
Sr3 Mg6 Mg2 141.84(6) . 2_556
Sr4 Mg6 Mg2 138.92(5) . 2_556
F5 Mg6 Sr2 35.58(9) 2_656 2_656
F2 Mg6 Sr2 79.91(9) 2_556 2_656
F22 Mg6 Sr2 57.02(9) . 2_656
F23 Mg6 Sr2 130.29(10) . 2_656
F15 Mg6 Sr2 143.49(10) . 2_656
F19 Mg6 Sr2 103.37(9) . 2_656
Sr3 Mg6 Sr2 100.27(4) . 2_656
Sr4 Mg6 Sr2 149.26(5) . 2_656
Mg2 Mg6 Sr2 65.51(3) 2_556 2_656
F5 Mg6 Sr6 109.90(10) 2_656 1_455
F2 Mg6 Sr6 45.62(8) 2_556 1_455
F22 Mg6 Sr6 131.31(10) . 1_455
F23 Mg6 Sr6 48.36(8) . 1_455
F15 Mg6 Sr6 76.39(8) . 1_455
F19 Mg6 Sr6 133.27(10) . 1_455
Sr3 Mg6 Sr6 128.82(4) . 1_455
Sr4 Mg6 Sr6 86.20(3) . 1_455
Mg2 Mg6 Sr6 54.45(3) 2_556 1_455
Sr2 Mg6 Sr6 119.80(4) 2_656 1_455
F5 Mg6 Sr1 27.03(9) 2_656 2_656
F2 Mg6 Sr1 89.27(9) 2_556 2_656
F22 Mg6 Sr1 116.99(10) . 2_656
F23 Mg6 Sr1 69.93(9) . 2_656
F15 Mg6 Sr1 155.11(10) . 2_656
F19 Mg6 Sr1 96.13(9) . 2_656
Sr3 Mg6 Sr1 139.46(4) . 2_656
Sr4 Mg6 Sr1 106.15(4) . 2_656
Mg2 Mg6 Sr1 66.90(3) 2_556 2_656
Sr2 Mg6 Sr1 61.40(3) 2_656 2_656
Sr6 Mg6 Sr1 89.95(3) 1_455 2_656
Mg5 F1 Mg1 142.68(15) 2_545 .
Mg5 F1 Sr5 126.28(12) 2_545 2_645
Mg1 F1 Sr5 89.97(9) . 2_645
Mg5 F1 Sr6 100.59(11) 2_545 2_646
Mg1 F1 Sr6 87.03(9) . 2_646
Sr5 F1 Sr6 89.13(7) 2_645 2_646
Mg6 F2 Mg2 134.95(14) 2_546 .
Mg6 F2 Sr5 129.82(12) 2_546 2_646
Mg2 F2 Sr5 90.67(9) . 2_646
Mg6 F2 Sr6 103.72(11) 2_546 2_646
Mg2 F2 Sr6 89.27(9) . 2_646
Sr5 F2 Sr6 94.75(8) 2_646 2_646
Mg1 F3 Sr1 106.70(11) . .
Mg1 F3 Sr6 98.79(11) . 2_646
Sr1 F3 Sr6 135.52(11) . 2_646
Mg1 F3 Sr5 94.37(11) . 2_645
Sr1 F3 Sr5 110.95(10) . 2_645
Sr6 F3 Sr5 102.56(9) 2_646 2_645
Mg2 F4 Sr2 112.46(12) . .
Mg2 F4 Sr6 96.39(10) . 2_646
Sr2 F4 Sr6 134.04(11) . 2_646
Mg2 F4 Sr5 92.61(10) . 2_646
Sr2 F4 Sr5 111.64(10) . 2_646
Sr6 F4 Sr5 101.45(9) 2_646 2_646
Mg6 F5 Sr1 131.52(14) 2_646 .
Mg6 F5 Sr2 117.31(13) 2_646 .
Sr1 F5 Sr2 108.31(11) . .
Mg2 F6 Mg1 156.21(15) . .
Mg2 F6 Sr6 91.90(10) . 2_646
Mg1 F6 Sr6 92.52(10) . 2_646
Mg1 F7 Mg2 156.07(15) 1_556 .
Mg1 F7 Sr5 92.85(11) 1_556 2_646
Mg2 F7 Sr5 92.20(11) . 2_646
Mg1 F7 Sr4 93.63(10) 1_556 .
Mg2 F7 Sr4 92.46(10) . .
Sr5 F7 Sr4 152.85(10) 2_646 .
Mg1 F8 Sr3 126.37(12) . .
Mg1 F8 Sr4 108.81(12) . 1_554
Sr3 F8 Sr4 104.42(10) . 1_554
Mg1 F8 Sr1 100.47(12) . .
Sr3 F8 Sr1 107.97(9) . .
Sr4 F8 Sr1 107.77(9) 1_554 .
Mg2 F9 Sr3 129.10(13) . .
Mg2 F9 Sr4 110.01(12) . .
Sr3 F9 Sr4 104.14(10) . .
Mg2 F9 Sr2 97.09(11) . .
Sr3 F9 Sr2 107.24(8) . .
Sr4 F9 Sr2 107.72(9) . .
Mg3 F10 Sr2 101.37(11) . .
Mg3 F10 Sr3 109.53(12) . .
Sr2 F10 Sr3 124.23(11) . .
Mg3 F10 Sr1 99.24(11) . .
Sr2 F10 Sr1 104.52(10) . .
Sr3 F10 Sr1 114.46(10) . .
Mg4 F11 Sr4 122.46(13) . .
Mg4 F11 Sr1 95.93(10) . 1_556
Sr4 F11 Sr1 112.88(10) . 1_556
Mg4 F11 Sr2 98.77(11) . .
Sr4 F11 Sr2 120.97(10) . .
Sr1 F11 Sr2 101.24(9) 1_556 .
Mg2 F12 Mg3 140.94(15) 1_655 .
Mg2 F12 Sr2 123.07(12) 1_655 .
Mg3 F12 Sr2 95.94(10) . .
Mg2 F12 Sr1 106.39(11) 1_655 .
Mg3 F12 Sr1 77.96(9) . .
Sr2 F12 Sr1 83.10(7) . .
Mg1 F13 Mg4 138.08(15) 1_656 .
Mg1 F13 Sr2 123.20(12) 1_656 .
Mg4 F13 Sr2 96.90(10) . .
Mg1 F13 Sr1 109.99(11) 1_656 1_556
Mg4 F13 Sr1 81.26(9) . 1_556
Sr2 F13 Sr1 87.03(7) . 1_556
Mg4 F14 Mg5 135.66(14) 1_454 .
Mg4 F14 Sr3 127.48(12) 1_454 .
Mg5 F14 Sr3 89.16(9) . .
Mg4 F14 Sr4 107.59(11) 1_454 1_554
Mg5 F14 Sr4 90.78(9) . 1_554
Sr3 F14 Sr4 94.66(7) . 1_554
Mg3 F15 Mg6 139.12(14) 1_455 .
Mg3 F15 Sr3 125.11(12) 1_455 .
Mg6 F15 Sr3 90.08(9) . .
Mg3 F15 Sr4 105.70(12) 1_455 .
Mg6 F15 Sr4 91.22(9) . .
Sr3 F15 Sr4 92.31(7) . .
Mg3 F16 Mg4 159.16(17) . 1_554
Mg3 F16 Sr1 99.66(11) . .
Mg4 F16 Sr1 98.53(11) 1_554 .
Mg3 F17 Mg4 163.60(17) . .
Mg3 F17 Sr6 97.36(12) . .
Mg4 F17 Sr6 96.87(12) . .
Mg3 F17 Sr2 81.65(10) . .
Mg4 F17 Sr2 82.26(10) . .
Sr6 F17 Sr2 139.22(10) . .
Mg3 F17 Sr4 90.40(10) . 1_655
Mg4 F17 Sr4 92.03(11) . 1_655
Sr6 F17 Sr4 111.18(9) . 1_655
Sr2 F17 Sr4 109.60(8) . 1_655
Mg5 F18 Sr5 107.47(12) . .
Mg5 F18 Sr4 98.82(10) . 1_554
Sr5 F18 Sr4 133.97(11) . 1_554
Mg5 F18 Sr3 92.95(10) . .
Sr5 F18 Sr3 112.11(10) . .
Sr4 F18 Sr3 103.31(10) 1_554 .
Mg6 F19 Sr4 96.54(10) . .
Mg6 F19 Sr6 121.42(13) . .
Sr4 F19 Sr6 129.72(10) . .
Mg6 F19 Sr3 92.22(10) . .
Sr4 F19 Sr3 98.97(9) . .
Sr6 F19 Sr3 110.08(9) . .
Mg3 F20 Sr5 124.70(13) . .
Mg3 F20 Sr6 106.64(12) . .
Sr5 F20 Sr6 104.74(10) . .
Mg3 F20 Sr3 102.85(12) . .
Sr5 F20 Sr3 107.69(9) . .
Sr6 F20 Sr3 109.81(9) . .
Mg4 F21 Sr5 131.69(14) . 1_556
Mg4 F21 Sr6 111.50(13) . .
Sr5 F21 Sr6 109.42(11) 1_556 .
Mg5 F22 Mg6 159.68(16) . .
Mg5 F22 Sr3 93.92(11) . .
Mg6 F22 Sr3 94.33(11) . .
Mg5 F22 Sr2 92.45(10) . 2_656
Mg6 F22 Sr2 90.72(10) . 2_656
Sr3 F22 Sr2 146.91(11) . 2_656
Mg5 F23 Mg6 155.32(16) 1_556 .
Mg5 F23 Sr4 90.60(10) 1_556 .
Mg6 F23 Sr4 90.08(10) . .
Mg5 F23 Sr6 100.71(10) 1_556 1_455
Mg6 F23 Sr6 99.89(10) . 1_455
Sr4 F23 Sr6 121.61(9) . 1_455
Mg5 F24 Sr1 124.80(13) . 2_655
Mg5 F24 Sr2 112.68(12) . 2_656
Sr1 F24 Sr2 104.03(10) 2_655 2_656
Mg5 F24 Sr5 100.50(11) . .
Sr1 F24 Sr5 107.23(9) 2_655 .
Sr2 F24 Sr5 106.23(9) 2_656 .

loop_
_geom_bond_atom_site_label_1
_geom_bond_atom_site_label_2
_geom_bond_distance
_geom_bond_site_symmetry_2
Sr1 F5 2.376(3) .
Sr1 F24 2.439(3) 2_645
Sr1 F3 2.456(3) .
Sr1 F10 2.481(3) .
Sr1 F16 2.482(3) .
Sr1 F11 2.524(3) 1_554
Sr1 F8 2.654(2) .
Sr1 F13 3.055(3) 1_554
Sr1 F12 3.224(3) .
Sr1 Mg4 3.3875(16) 1_554
Sr1 Mg3 3.4146(16) .
Sr1 Mg1 3.5832(14) .
Sr2 F5 2.440(3) .
Sr2 F4 2.455(2) .
Sr2 F10 2.457(3) .
Sr2 F24 2.523(3) 2_646
Sr2 F11 2.536(3) .
Sr2 F13 2.606(2) .
Sr2 F12 2.623(2) .
Sr2 F9 2.935(3) .
Sr2 F17 3.123(3) .
Sr2 F22 3.127(3) 2_646
Sr2 Mg3 3.4475(16) .
Sr2 Mg4 3.4705(16) .
Sr3 F9 2.454(3) .
Sr3 F10 2.462(3) .
Sr3 F8 2.484(3) .
Sr3 F22 2.532(3) .
Sr3 F18 2.545(3) .
Sr3 F19 2.577(3) .
Sr3 F14 2.647(2) .
Sr3 F20 2.655(3) .
Sr3 F15 2.663(2) .
Sr3 Mg5 3.3143(16) .
Sr3 Mg6 3.3359(16) .
Sr3 Mg3 3.6407(16) .
Sr4 F9 2.485(3) .
Sr4 F11 2.503(2) .
Sr4 F18 2.508(3) 1_556
Sr4 F8 2.531(3) 1_556
Sr4 F19 2.548(3) .
Sr4 F15 2.738(2) .
Sr4 F14 2.742(3) 1_556
Sr4 F23 2.780(3) .
Sr4 F7 2.951(3) .
Sr4 F17 3.187(3) 1_455
Sr4 Mg6 3.4281(16) .
Sr4 Mg5 3.4364(16) 1_556
Sr5 F21 2.386(3) 1_554
Sr5 F18 2.462(3) .
Sr5 F20 2.489(3) .
Sr5 F3 2.534(3) 2_655
Sr5 F4 2.562(3) 2_656
Sr5 F7 2.569(3) 2_656
Sr5 F2 2.607(2) 2_656
Sr5 F24 2.665(3) .
Sr5 F1 2.691(2) 2_655
Sr5 Mg2 3.3264(16) 2_656
Sr5 Mg1 3.3435(15) 2_655
Sr5 Mg5 3.6047(15) .
Sr6 F21 2.421(3) .
Sr6 F3 2.495(3) 2_656
Sr6 F20 2.497(3) .
Sr6 F4 2.538(3) 2_656
Sr6 F19 2.568(2) .
Sr6 F6 2.716(3) 2_656
Sr6 F17 2.757(3) .
Sr6 F2 2.758(3) 2_656
Sr6 F23 2.844(2) 1_655
Sr6 F1 2.896(3) 2_656
Sr6 Mg2 3.4070(16) 2_656
Sr6 Mg1 3.4256(16) 2_656
Mg1 F13 1.933(3) 1_454
Mg1 F6 1.972(3) .
Mg1 F8 1.973(3) .
Mg1 F1 1.986(3) .
Mg1 F3 1.997(3) .
Mg1 F7 2.016(3) 1_554
Mg1 Sr5 3.3435(15) 2_645
Mg1 Sr6 3.4256(16) 2_646
Mg1 Mg4 3.673(2) 1_454
Mg1 Sr4 3.6776(16) 1_554
Mg2 F12 1.931(3) 1_455
Mg2 F9 1.948(3) .
Mg2 F6 1.969(3) .
Mg2 F4 2.008(3) .
Mg2 F7 2.017(3) .
Mg2 F2 2.036(3) .
Mg2 Sr5 3.3264(16) 2_646
Mg2 Sr6 3.4070(16) 2_646
Mg2 Mg3 3.688(2) 1_455
Mg2 Mg6 3.698(2) 2_546
Mg3 F15 1.947(3) 1_655
Mg3 F16 1.965(3) .
Mg3 F20 1.970(3) .
Mg3 F10 1.982(3) .
Mg3 F12 1.982(3) .
Mg3 F17 1.983(3) .
Mg3 Mg2 3.688(2) 1_655
Mg3 Sr4 3.7650(17) 1_655
Mg4 F21 1.907(3) .
Mg4 F14 1.953(3) 1_656
Mg4 F16 1.966(3) 1_556
Mg4 F17 1.992(3) .
Mg4 F13 2.000(3) .
Mg4 F11 2.014(3) .
Mg4 Sr1 3.3875(16) 1_556
Mg4 Mg1 3.673(2) 1_656
Mg4 Mg5 3.692(2) 1_656
Mg4 Sr4 3.8172(16) 1_655
Mg5 F1 1.928(3) 2
Mg5 F22 1.973(3) .
Mg5 F24 1.989(3) .
Mg5 F23 1.992(3) 1_554
Mg5 F18 1.996(3) .
Mg5 F14 2.034(3) .
Mg5 Sr4 3.4364(16) 1_554
Mg5 Mg4 3.6919(19) 1_454
Mg5 Sr6 3.7626(15) 1_454
Mg5 Sr2 3.7674(17) 2_656
Mg6 F5 1.911(3) 2_656
Mg6 F2 1.967(3) 2_556
Mg6 F22 1.989(3) .
Mg6 F23 2.002(3) .
Mg6 F15 2.005(3) .
Mg6 F19 2.021(3) .
Mg6 Mg2 3.698(2) 2_556
Mg6 Sr2 3.7268(16) 2_656
Mg6 Sr6 3.7484(15) 1_455
Mg6 Sr1 3.9143(16) 2_656
F1 Mg5 1.928(3) 2_545
F1 Sr5 2.691(2) 2_645
F1 Sr6 2.896(3) 2_646
F2 Mg6 1.967(3) 2_546
F2 Sr5 2.607(2) 2_646
F2 Sr6 2.758(3) 2_646
F3 Sr6 2.495(3) 2_646
F3 Sr5 2.534(3) 2_645
F4 Sr6 2.538(3) 2_646
F4 Sr5 2.562(3) 2_646
F5 Mg6 1.911(3) 2_646
F6 Sr6 2.716(3) 2_646
F7 Mg1 2.016(3) 1_556
F7 Sr5 2.569(3) 2_646
F8 Sr4 2.531(3) 1_554
F11 Sr1 2.524(3) 1_556
F12 Mg2 1.931(3) 1_655
F13 Mg1 1.933(3) 1_656
F13 Sr1 3.055(3) 1_556
F14 Mg4 1.953(3) 1_454
F14 Sr4 2.742(3) 1_554
F15 Mg3 1.947(3) 1_455
F16 Mg4 1.966(3) 1_554
F17 Sr4 3.187(3) 1_655
F18 Sr4 2.508(3) 1_554
F21 Sr5 2.386(3) 1_556
F22 Sr2 3.127(3) 2_656
F23 Mg5 1.992(3) 1_556
F23 Sr6 2.844(2) 1_455
F24 Sr1 2.439(3) 2_655
F24 Sr2 2.523(3) 2_656
